data_7207478
loop_
_publ_author_name
'Lemmerer, Andreas'
'Billing, David G.'

_publ_section_title
;
 Lead halide inorganic--organic hybrids incorporating diammonium cations
;
_journal_issue 6
_journal_name_full CrystEngComm
_journal_page_first 1954
_journal_paper_doi 10.1039/c2ce06498g
_journal_volume 14
_journal_year 2012
_chemical_formula_moiety 'C10 H26 N2, Br4 Pb'
_chemical_formula_sum 'C10 H26 Br4 N2 Pb'
_chemical_formula_weight 701.16
_chemical_name_systematic
;
bis(1,10-diammoniumdecane)tetrabromoplumbate(II)
;
_space_group_IT_number 14
_symmetry_cell_setting monoclinic
_symmetry_space_group_name_Hall '-P 2ybc'
_symmetry_space_group_name_H-M 'P 1 21/c 1'
_atom_sites_solution_hydrogens geom
_atom_sites_solution_primary direct
_atom_sites_solution_secondary difmap
_audit_conform_dict_location ftp://ftp.iucr.org/pub/cif_core.dic
_audit_conform_dict_name cif_core.dic
_audit_conform_dict_version 2.3
_audit_creation_date 2005-11-03T11:11:06-00:00
_audit_creation_method 'WinGX routine CIF_UPDATE'
_cell_angle_alpha 90
_cell_angle_beta 96.709(8)
_cell_angle_gamma 90
_cell_formula_units_Z 2
_cell_length_a 14.651(6)
_cell_length_b 7.926(3)
_cell_length_c 8.455(3)
_cell_measurement_reflns_used 909
_cell_measurement_temperature 173(2)
_cell_measurement_theta_max 28.1735
_cell_measurement_theta_min 2.57
_cell_volume 975.1(6)
_computing_cell_refinement 'Bruker SAINT+ (Bruker, 1999)'
_computing_data_collection 'Bruker SMART-NT (Bruker, 1998)'
_computing_data_reduction 'Bruker SAINT+ (Bruker, 1999)'
_computing_molecular_graphics
;
Ortep-3 for Windows (Farrugia, 1997) and DIAMOND (Brandenburg, 1999)
;
_computing_publication_material
;
WinGX publication routines (Farrugia, 1999) and PLATON (Spek, 2002)
;
_computing_structure_refinement 'SHELXL-97 (Sheldrick, 2008)'
_computing_structure_solution 'SHELXS-97 (Sheldrick, 2008)'
_diffrn_ambient_temperature 173(2)
_diffrn_measured_fraction_theta_full 0.999
_diffrn_measured_fraction_theta_max 0.999
_diffrn_measurement_device_type 'CCD area detector'
_diffrn_measurement_method 'phi and omega scans'
_diffrn_radiation_monochromator graphite
_diffrn_radiation_type MoK\a
_diffrn_radiation_wavelength 0.71073
_diffrn_reflns_av_R_equivalents 0.0735
_diffrn_reflns_av_unetI/netI 0.0426
_diffrn_reflns_limit_h_max 17
_diffrn_reflns_limit_h_min -16
_diffrn_reflns_limit_k_max 9
_diffrn_reflns_limit_k_min -9
_diffrn_reflns_limit_l_max 9
_diffrn_reflns_limit_l_min -10
_diffrn_reflns_number 7935
_diffrn_reflns_theta_full 25
_diffrn_reflns_theta_max 25
_diffrn_reflns_theta_min 1.4
_exptl_absorpt_coefficient_mu 16.833
_exptl_absorpt_correction_T_max 0.4354
_exptl_absorpt_correction_T_min 0.0217
_exptl_absorpt_correction_type integration
_exptl_absorpt_process_details 'Bruker XPREP (Bruker, 1999)'
_exptl_crystal_colour colourless
_exptl_crystal_density_diffrn 2.388
_exptl_crystal_density_method 'not measured'
_exptl_crystal_description plate
_exptl_crystal_F_000 644
_exptl_crystal_size_max 0.44
_exptl_crystal_size_mid 0.34
_exptl_crystal_size_min 0.05
_refine_diff_density_max 7.582
_refine_diff_density_min -1.953
_refine_diff_density_rms 0.452
_refine_ls_extinction_method none
_refine_ls_goodness_of_fit_ref 1.119
_refine_ls_hydrogen_treatment constr
_refine_ls_matrix_type full
_refine_ls_number_parameters 80
_refine_ls_number_reflns 1710
_refine_ls_number_restraints 45
_refine_ls_restrained_S_all 1.107
_refine_ls_R_factor_all 0.065
_refine_ls_R_factor_gt 0.0588
_refine_ls_shift/su_max 0
_refine_ls_shift/su_mean 0
_refine_ls_structure_factor_coef Fsqd
_refine_ls_weighting_details 'calc w=1/[\s^2^(Fo^2^)+(0.0845P)^2^+28.9177P] where P=(Fo^2^+2Fc^2^)/3'
_refine_ls_weighting_scheme calc
_refine_ls_wR_factor_gt 0.1597
_refine_ls_wR_factor_ref 0.1667
_reflns_number_gt 1551
_reflns_number_total 1710
_reflns_threshold_expression >2sigma(I)
_cod_data_source_file c2ce06498g.txt
_cod_data_source_block 5
_cod_depositor_comments
;
The following automatic conversions were performed:

'_symmetry_cell_setting' value 'Monoclinic' changed to 'monoclinic'
according to /home/saulius/struct/CIF-dictionaries/cif_core.dic
dictionary named 'cif_core.dic' version 2.4.1 from 2010-06-29.

Automatic conversion script
Id: cif_fix_values 1715 2011-07-08 13:25:40Z adriana 
;
_cod_original_cell_volume 975.1(7)
_cod_original_sg_symbol_H-M P2(1)/c
_cod_database_code 7207478

loop_
_symmetry_equiv_pos_as_xyz
'x, y, z'
'-x, y+1/2, -z+1/2'
'-x, -y, -z'
'x, -y-1/2, z-1/2'

loop_
_atom_site_label
_atom_site_type_symbol
_atom_site_fract_x
_atom_site_fract_y
_atom_site_fract_z
_atom_site_U_iso_or_equiv
_atom_site_adp_type
_atom_site_occupancy
_atom_site_symmetry_multiplicity
_atom_site_calc_flag
_atom_site_refinement_flags
C1 C 0.7641(9) -0.0100(16) 0.4381(18) 0.027(3) Uani 1 1 d DU
H1D H 0.7807 -0.131 0.4381 0.033 Uiso 1 1 calc R
H1E H 0.7691 0.0368 0.3309 0.033 Uiso 1 1 calc R
C2 C 0.6660(9) 0.0117(18) 0.4811(19) 0.034(3) Uani 1 1 d DU
H2A H 0.6615 -0.0404 0.5863 0.041 Uiso 1 1 calc R
H2B H 0.6523 0.1335 0.4894 0.041 Uiso 1 1 calc R
C3 C 0.5945(11) -0.069(2) 0.3570(14) 0.033(3) Uani 1 1 d DU
H3A H 0.6129 -0.1871 0.3391 0.04 Uiso 1 1 calc R
H3B H 0.5345 -0.0716 0.3997 0.04 Uiso 1 1 calc R
C4 C 0.5835(11) 0.0243(19) 0.1974(14) 0.031(3) Uani 1 1 d DU
H4A H 0.5724 0.1453 0.217 0.037 Uiso 1 1 calc R
H4B H 0.6416 0.0153 0.1489 0.037 Uiso 1 1 calc R
C5 C 0.5048(10) -0.044(2) 0.0797(17) 0.031(3) Uani 1 1 d DU
H5A H 0.5149 -0.1655 0.0632 0.037 Uiso 1 1 calc R
H5B H 0.4465 -0.0313 0.1271 0.037 Uiso 1 1 calc R
N1 N 0.8264(8) 0.0828(15) 0.5608(13) 0.025(2) Uani 1 1 d U
H1A H 0.8106 0.1939 0.5594 0.038 Uiso 1 1 calc R
H1B H 0.8855 0.0723 0.5389 0.038 Uiso 1 1 calc R
H1C H 0.8211 0.0388 0.6587 0.038 Uiso 1 1 calc R
Br1 Br 0.79390(11) 0.00919(16) 0.9455(2) 0.0274(4) Uani 1 1 d .
Br2 Br 0.99283(11) 0.17690(16) 1.31395(15) 0.0250(4) Uani 1 1 d .
Pb1 Pb 1 0 1 0.0161(3) Uani 1 2 d S

loop_
_atom_site_aniso_label
_atom_site_aniso_U_11
_atom_site_aniso_U_22
_atom_site_aniso_U_33
_atom_site_aniso_U_23
_atom_site_aniso_U_13
_atom_site_aniso_U_12
C1 0.036(5) 0.024(6) 0.017(6) 0.001(4) -0.019(5) 0.005(5)
C2 0.037(5) 0.037(6) 0.026(6) 0.002(5) -0.006(5) -0.005(5)
C3 0.036(5) 0.037(6) 0.025(5) 0.003(5) -0.001(5) -0.007(5)
C4 0.035(6) 0.036(6) 0.021(5) -0.002(5) 0.001(5) -0.004(5)
C5 0.031(7) 0.037(6) 0.024(6) -0.001(6) 0.002(5) -0.003(6)
N1 0.031(5) 0.027(6) 0.017(5) -0.001(4) -0.004(4) -0.002(5)
Br1 0.0264(8) 0.0256(8) 0.0305(9) -0.0031(5) 0.0046(7) -0.0027(5)
Br2 0.0375(8) 0.0198(7) 0.0181(7) -0.0060(5) 0.0047(5) 0.0044(6)
Pb1 0.0224(4) 0.0137(4) 0.0125(4) 0.0000(2) 0.0036(3) 0.0007(2)

loop_
_atom_type_symbol
_atom_type_description
_atom_type_scat_dispersion_real
_atom_type_scat_dispersion_imag
_atom_type_scat_source
C C 0.0033 0.0016 'International Tables Vol C Tables 4.2.6.8 and 6.1.1.4'
H H 0 0 'International Tables Vol C Tables 4.2.6.8 and 6.1.1.4'
N N 0.0061 0.0033 'International Tables Vol C Tables 4.2.6.8 and 6.1.1.4'
Br Br -0.2901 2.4595 'International Tables Vol C Tables 4.2.6.8 and 6.1.1.4'
Pb Pb -3.3944 10.1111 'International Tables Vol C Tables 4.2.6.8 and 6.1.1.4'

loop_
_exptl_crystal_face_index_h
_exptl_crystal_face_index_k
_exptl_crystal_face_index_l
_exptl_crystal_face_perp_dist
1 0 0 0.025
-1 0 0 0.025
0 0 1 0.17
0 0 -1 0.17
0 -1 0 0.22
-1 4 -3 0.18
1 4 4 0.2

loop_
_geom_angle_atom_site_label_1
_geom_angle_atom_site_label_2
_geom_angle_atom_site_label_3
_geom_angle
_geom_angle_site_symmetry_1
_geom_angle_site_symmetry_3
N1 C1 C2 107.2(12) . .
N1 C1 H1D 110.3 . .
C2 C1 H1D 110.3 . .
N1 C1 H1E 110.3 . .
C2 C1 H1E 110.3 . .
H1D C1 H1E 108.5 . .
C3 C2 C1 112.1(13) . .
C3 C2 H2A 109.2 . .
C1 C2 H2A 109.2 . .
C3 C2 H2B 109.2 . .
C1 C2 H2B 109.2 . .
H2A C2 H2B 107.9 . .
C4 C3 C2 113.3(12) . .
C4 C3 H3A 108.9 . .
C2 C3 H3A 108.9 . .
C4 C3 H3B 108.9 . .
C2 C3 H3B 108.9 . .
H3A C3 H3B 107.7 . .
C5 C4 C3 113.5(13) . .
C5 C4 H4A 108.9 . .
C3 C4 H4A 108.9 . .
C5 C4 H4B 108.9 . .
C3 C4 H4B 108.9 . .
H4A C4 H4B 107.7 . .
C5 C5 C4 113.9(16) 3_655 .
C5 C5 H5A 108.8 3_655 .
C4 C5 H5A 108.8 . .
C5 C5 H5B 108.8 3_655 .
C4 C5 H5B 108.8 . .
H5A C5 H5B 107.7 . .
C1 N1 H1A 109.5 . .
C1 N1 H1B 109.5 . .
H1A N1 H1B 109.5 . .
C1 N1 H1C 109.5 . .
H1A N1 H1C 109.5 . .
H1B N1 H1C 109.5 . .
Pb1 Br2 Pb1 148.85(5) 2_757 .
Br2 Pb1 Br2 180 2_747 4_565
Br2 Pb1 Br1 94.26(4) 2_747 .
Br2 Pb1 Br1 85.74(4) 4_565 .
Br2 Pb1 Br1 85.74(4) 2_747 3_757
Br2 Pb1 Br1 94.26(4) 4_565 3_757
Br1 Pb1 Br1 180 . 3_757
Br2 Pb1 Br2 86.44(3) 2_747 .
Br2 Pb1 Br2 93.56(3) 4_565 .
Br1 Pb1 Br2 89.20(4) . .
Br1 Pb1 Br2 90.80(4) 3_757 .
Br2 Pb1 Br2 93.56(3) 2_747 3_757
Br2 Pb1 Br2 86.44(3) 4_565 3_757
Br1 Pb1 Br2 90.80(4) . 3_757
Br1 Pb1 Br2 89.20(4) 3_757 3_757
Br2 Pb1 Br2 180 . 3_757

loop_
_geom_bond_atom_site_label_1
_geom_bond_atom_site_label_2
_geom_bond_distance
_geom_bond_site_symmetry_2
C1 N1 1.493(17) .
C1 C2 1.533(11) .
C1 H1D 0.99 .
C1 H1E 0.99 .
C2 C3 1.532(11) .
C2 H2A 0.99 .
C2 H2B 0.99 .
C3 C4 1.531(11) .
C3 H3A 0.99 .
C3 H3B 0.99 .
C4 C5 1.529(11) .
C4 H4A 0.99 .
C4 H4B 0.99 .
C5 C5 1.51(3) 3_655
C5 H5A 0.99 .
C5 H5B 0.99 .
N1 H1A 0.91 .
N1 H1B 0.91 .
N1 H1C 0.91 .
Br1 Pb1 3.002(2) .
Br2 Pb1 3.0008(15) 2_757
Br2 Pb1 3.0148(16) .
Pb1 Br2 3.0008(15) 2_747
Pb1 Br2 3.0008(15) 4_565
Pb1 Br1 3.002(2) 3_757
Pb1 Br2 3.0148(16) 3_757

loop_
_geom_hbond_atom_site_label_D
_geom_hbond_atom_site_label_H
_geom_hbond_atom_site_label_A
_geom_hbond_distance_DH
_geom_hbond_distance_HA
_geom_hbond_distance_DA
_geom_hbond_angle_DHA
_geom_hbond_site_symmetry_A
N1 H1B Br2 0.91 2.73 3.471(12) 139 1_554
N1 H1C Br1 0.91 2.51 3.393(12) 162 .
N1 H1A Br1 0.91 2.54 3.395(12) 156 4_565

loop_
_geom_torsion_atom_site_label_1
_geom_torsion_atom_site_label_2
_geom_torsion_atom_site_label_3
_geom_torsion_atom_site_label_4
_geom_torsion
_geom_torsion_site_symmetry_1
_geom_torsion_site_symmetry_4
N1 C1 C2 C3 176.3(11) . .
C1 C2 C3 C4 -69.6(17) . .
C2 C3 C4 C5 -173.5(14) . .
C3 C4 C5 C5 -178.1(17) . 3_655
Pb1 Br2 Pb1 Br2 170.72(14) 2_757 2_747
Pb1 Br2 Pb1 Br2 -9.28(14) 2_757 4_565
Pb1 Br2 Pb1 Br1 -94.96(11) 2_757 .
Pb1 Br2 Pb1 Br1 85.04(11) 2_757 3_757
